data_2004059
loop_
_publ_author_name
'Aubry, A.'
'Brembilla, A.'
'Faivre, V.'
'Lochon, P.'

_publ_section_title
;
 2-Hydroxymethyl-1-pentylbenzimidazole Hemi(1,4-dioxane) Solvate
;
_journal_issue 10
_journal_name_full 'Acta Crystallographica Section C'
_journal_page_first 2147
_journal_page_last 2148
_journal_paper_doi 10.1107/S0108270195006688
_journal_volume 51
_journal_year 1995
_chemical_compound_source 'see prep'
_chemical_formula_moiety 'C13 H18 N2 O, 0.5(C4 H8 O2)'
_chemical_formula_sum 'C15 H22 N2 O2'
_chemical_formula_weight 262.35
_space_group_IT_number 14
_symmetry_cell_setting monoclinic
_symmetry_space_group_name_Hall '-P 2ybc'
_symmetry_space_group_name_H-M 'P 1 21/c 1'
_atom_type_scat_source SHELX90
_cell_angle_alpha 90
_cell_angle_beta 101.08(1)
_cell_angle_gamma 90
_cell_formula_units_Z 4
_cell_length_a 12.801(1)
_cell_length_b 7.819(1)
_cell_length_c 15.169(2)
_cell_measurement_reflns_used 25
_cell_measurement_temperature 293
_cell_measurement_theta_max 30
_cell_measurement_theta_min 20
_cell_volume 1490.0(3)
_diffrn_measurement_device 'Enraf-Nonius CAD-4'
_diffrn_measurement_method \w/2\q
_diffrn_radiation_type CuK\a
_diffrn_radiation_wavelength 1.5418
_diffrn_reflns_limit_h_max 15
_diffrn_reflns_limit_h_min -15
_diffrn_reflns_limit_k_max 9
_diffrn_reflns_limit_k_min 0
_diffrn_reflns_limit_l_max 18
_diffrn_reflns_limit_l_min 0
_diffrn_reflns_number 2834
_diffrn_reflns_theta_max 70
_diffrn_standards_decay_% 0
_diffrn_standards_interval_time 120
_diffrn_standards_number 2
_exptl_absorpt_coefficient_mu 0.547
_exptl_absorpt_correction_type none
_exptl_crystal_colour colourless
_exptl_crystal_density_diffrn 1.17
_exptl_crystal_description needle
_exptl_crystal_size_max 0.6
_exptl_crystal_size_mid 0.1
_exptl_crystal_size_min 0.1
_refine_diff_density_max 0.29
_refine_diff_density_min 0.22
_refine_ls_extinction_coef 0.032
_refine_ls_extinction_method 'SHELX90 (Sheldrick, 1990)'
_refine_ls_goodness_of_fit_obs 4.34
_refine_ls_hydrogen_treatment refall
_refine_ls_number_parameters 261
_refine_ls_number_reflns 2355
_refine_ls_R_factor_obs 0.044
_refine_ls_shift/esd_max '0.4 on heavy atoms'
_refine_ls_structure_factor_coef F
_refine_ls_weighting_details 'w = 25.18/[\s^2^(F)+0.00004F^2^]'
_refine_ls_weighting_scheme calc
_refine_ls_wR_factor_obs 0.046
_reflns_number_observed 2355
_reflns_number_total 2664
_reflns_observed_criterion I>=3\s(I)
_cod_data_source_file pa1179.cif
_cod_data_source_block pa1179a
_cod_depositor_comments
;
The following automatic conversions were performed:

'_refine_ls_weighting_scheme' value 'w =
25.18/[\s^2^(F)+0.00004F^2^]' was changed to 'calc'. New tag
'_refine_ls_weighting_details' was created. The value of the new tag
was set to 'w = 25.18/[\s^2^(F)+0.00004F^2^]'.

Automatic conversion script
Id: cif_fix_values 3143 2015-03-26 13:38:13Z robertas 
;
_cod_original_cell_volume 1490
_cod_original_sg_symbol_H-M 'P 21/c'
_cod_database_code 2004059

loop_
_symmetry_equiv_pos_as_xyz
x,y,z
x,1/2-y,1/2+z
-x,-y,-z
-x,1/2+y,1/2-z

loop_
_atom_site_label
_atom_site_fract_x
_atom_site_fract_y
_atom_site_fract_z
_atom_site_B_iso_or_equiv
N(1) -.0565(1) .2249(2) -.0425(9) 3.87(3)
N(2) .0790(1) .3866(2) -.0682(9) 3.67(3)
O(1) .1805(1) .0730(2) .0465(9) 5.06(3)
C(1) -.0036(1) .4119(2) -.1405(1) 3.67(4)
C(2) -.0116(2) .5099(2) -.2181(1) 4.67(4)
C(3) -.1069(2) .5027(3) -.2777(1) 5.28(5)
C(4) -.1919(2) .4054(3) -.2609(1) 5.25(5)
C(5) -.1839(1) .3089(3) -.1838(1) 4.64(5)
C(6) -.0875(1) .3113(2) -.1234(1) 3.67(4)
C(7) .0428(1) .2722(2) -.0125(1) 3.69(4)
C(8) .1113(2) .1994(3) .0699(1) 4.60(5)
C(9) .1848(1) .4643(3) -.0582(1) 4.27(4)
C(10) .2504(1) .3853(3) -.1210(1) 4.44(4)
C(11) .3559(2) .4747(3) -.1172(1) 4.52(5)
C(12) .4182(2) .4041(4) -.1841(2) 5.69(6)
C(13) .5244(2) .4886(5) -.1804(2) 7.54(9)
O(2) .5539(1) .4411(2) -.4166(9) 7.42(5)
C(14) .4033(2) .5830(4) -.5045(2) 6.73(7)
C(15) .4411(2) .4448(5) -.4396(2) 7.45(8)
H(O1) .1370(2) -.0380(3) .0340(1) 7.9(6)
H21 0.048(2) 0.580(3) -0.230(1) 6.0(5)
H31 -0.119(1) 0.569(3) -0.333(1) 6.2(5)
H41 -0.258(2) 0.409(2) -0.303(1) 5.8(5)
H51 -0.241(1) 0.240(2) -0.169(1) 5.3(4)
H81 0.158(2) 0.292(3) 0.103(1) 6.8(5)
H82 0.062(1) 0.150(2) 0.109(1) 5.3(4)
H91 0.221(1) 0.453(2) 0.004(1) 5.1(4)
H92 0.173(1) 0.587(3) -0.070(1) 5.9(5)
H101 0.260(1) 0.261(3) -0.107(1) 5.8(5)
H102 0.206(1) 0.393(2) -0.185(1) 5.0(4)
H111 0.343(1) 0.603(3) -0.127(1) 6.5(5)
H112 0.400(1) 0.471(2) -0.052(1) 5.9(4)
H121 0.371(2) 0.408(3) -0.242(1) 6.8(5)
H122 0.420(2) 0.277(3) -0.185(1) 8.3(6)
H131 0.563(2) 0.450(3) -0.228(2) 9.0(6)
H132 0.566(2) 0.478(3) -0.120(2) 8.3(6)
H133 0.506(2) 0.617(4) -0.198(2) 13.2(8)
H141 0.328(2) 0.580(3) -0.522(1) 6.3(5)
H142 0.463(2) 0.690(4) -0.495(2) 10.1(7)
H151 0.423(2) 0.484(3) -0.382(2) 10.2(6)
H152 0.419(2) 0.338(4) -0.467(2) 13(1)

loop_
_geom_angle_atom_site_label_1
_geom_angle_atom_site_label_2
_geom_angle_atom_site_label_3
_geom_angle
_geom_angle_publ_flag
C(6) N(1) C(7) 105.20(10) yes
C(1) N(2) C(7) 106.50(10) yes
C(1) N(2) C(9) 125.00(10) yes
C(7) N(2) C(9) 128.40(10) yes
C(2) C(1) C(6) 122.20(10) yes
C(2) C(1) N(2) 132.1(2) yes
C(6) C(1) N(2) 105.70(10) yes
C(1) C(2) C(3) 116.5(2) yes
C(2) C(3) C(4) 122.00(10) yes
C(3) C(4) C(5) 121.4(2) yes
C(4) C(5) C(6) 117.6(2) yes
C(1) C(6) C(5) 120.3(2) yes
C(1) C(6) N(1) 109.80(10) yes
C(5) C(6) N(1) 130.0(2) yes
C(8) C(7) N(2) 123.40(10) yes
C(7) C(8) O(1) 110.50(10) yes
C(9) C(10) C(11) 112.7(2) yes
C(10) C(11) C(12) 112.7(2) yes
C(11) C(12) C(13) 113.9(2) yes
N(1) C(7) C(8) 123.6(2) yes
N(1) C(7) N(2) 112.9(2) yes
N(2) C(9) C(10) 112.3(2) yes

loop_
_geom_bond_atom_site_label_1
_geom_bond_atom_site_label_2
_geom_bond_distance
_geom_bond_publ_flag
N(1) C(7) 1.318(2) yes
N(2) C(9) 1.466(2) yes
C(1) C(2) 1.392(2) yes
C(1) C(6) 1.395(2) yes
C(1) N(2) 1.383(2) yes
C(2) C(3) 1.373(3) yes
C(3) C(4) 1.391(3) yes
C(4) C(5) 1.388(2) yes
C(5) C(6) 1.391(2) yes
C(6) N(1) 1.391(2) yes
C(7) C(8) 1.495(2) yes
C(7) N(2) 1.371(2) yes
C(8) O(1) 1.418(3) yes
C(9) C(10) 1.516(3) yes
C(10) C(11) 1.511(3) yes
C(11) C(12) 1.512(3) yes
C(12) C(13) 1.503(4) yes

loop_
_geom_torsion_atom_site_label_1
_geom_torsion_atom_site_label_2
_geom_torsion_atom_site_label_3
_geom_torsion_atom_site_label_4
_geom_torsion
_geom_torsion_publ_flag
N(2) C(7) C(8) O(1) -75.7(2) yes
C(7) N(2) C(9) C(10) 104.3(2) yes
N(2) C(9) C(10) C(11) 175.0(2) yes
C(9) C(10) C(11) C(12) -176.1(2) yes
C(10) C(11) C(12) C(13) -178.9(3) yes
